data_1565434
loop_
_publ_author_name
'Villamizar C., Claudia P.'
'Anzaldo, Bertin'
'Sharma, Pankaj'
'Guti\'errez P\'erez, Rene'
'del R\'io-Portilla, Federico'
'Toscano, Alfredo R.'

_publ_section_title
;
 Chiral Ferrocenyl-Bismuthines containing N/O donor pendant arm: Syntheses
 and molecular structures
;
_journal_name_full 'Inorganica Chimica Acta'
_journal_page_first 119353
_journal_paper_doi 10.1016/j.ica.2019.119353
_journal_volume 502
_journal_year 2020
_chemical_formula_sum 'C30 H27 Bi Fe3'
_chemical_formula_weight 764.04
_space_group_crystal_system trigonal
_space_group_IT_number 161
_space_group_name_Hall 'R 3 -2"c'
_space_group_name_H-M_alt 'R 3 c :H'
_atom_sites_solution_hydrogens geom
_audit_creation_method SHELXL-2013
_cell_angle_alpha 90
_cell_angle_beta 90
_cell_angle_gamma 120
_cell_formula_units_Z 6
_cell_length_a 19.145(1)
_cell_length_b 19.145(1)
_cell_length_c 12.039(1)
_cell_measurement_reflns_used 1811
_cell_measurement_temperature 298(2)
_cell_measurement_theta_max 25.27
_cell_measurement_theta_min 3.60
_cell_volume 3821.5(4)
_computing_cell_refinement 'APEX2 V2012 (Bruker, 2012)'
_computing_data_collection 'APEX2 V2012 (Bruker, 2012)'
_computing_data_reduction 'SAINT V8.27B  (Bruker, 2012)'
_computing_molecular_graphics 'SHELXTL  (Sheldrick, 2013)'
_computing_publication_material 'SHELXTL  (Sheldrick, 2013)'
_computing_structure_refinement 'SHELXL-2013 (Sheldrick, 2013)'
_computing_structure_solution 'SHELXTL  (Sheldrick, 2013)'
_diffrn_ambient_temperature 298(2)
_diffrn_detector_area_resol_mean 0.83
_diffrn_measured_fraction_theta_full 0.999
_diffrn_measured_fraction_theta_max 1.000
_diffrn_measurement_device_type 'Bruker APEX2 CCD area detector'
_diffrn_measurement_method 'omega scans'
_diffrn_radiation_type MoK\a
_diffrn_radiation_wavelength 0.71073
_diffrn_reflns_av_R_equivalents 0.0437
_diffrn_reflns_av_unetI/netI 0.0423
_diffrn_reflns_Laue_measured_fraction_full 0.999
_diffrn_reflns_Laue_measured_fraction_max 1.000
_diffrn_reflns_limit_h_max 18
_diffrn_reflns_limit_h_min -20
_diffrn_reflns_limit_k_max 14
_diffrn_reflns_limit_k_min -23
_diffrn_reflns_limit_l_max 14
_diffrn_reflns_limit_l_min -13
_diffrn_reflns_number 3411
_diffrn_reflns_point_group_measured_fraction_full 0.974
_diffrn_reflns_point_group_measured_fraction_max 0.972
_diffrn_reflns_theta_full 25.242
_diffrn_reflns_theta_max 25.345
_diffrn_reflns_theta_min 2.128
_exptl_absorpt_coefficient_mu 8.578
_exptl_absorpt_correction_T_max 0.4460
_exptl_absorpt_correction_T_min 0.1876
_exptl_absorpt_correction_type analytical
_exptl_absorpt_process_details 'SHELXTL (Sheldrick, 2013)'
_exptl_crystal_colour yellow
_exptl_crystal_density_diffrn 1.992
_exptl_crystal_density_meas .
_exptl_crystal_description Hexagonal-Prism
_exptl_crystal_F_000 2208
_exptl_crystal_size_max 0.322
_exptl_crystal_size_mid 0.21
_exptl_crystal_size_min 0.128
_refine_diff_density_max 0.871
_refine_diff_density_min -0.728
_refine_diff_density_rms 0.096
_refine_ls_abs_structure_details
; 
 Classical Flack method preferred over Parsons because s.u. lower. 
;
_refine_ls_abs_structure_Flack -0.028(17)
_refine_ls_extinction_coef .
_refine_ls_extinction_method none
_refine_ls_goodness_of_fit_ref 0.970
_refine_ls_hydrogen_treatment constr
_refine_ls_matrix_type full
_refine_ls_number_parameters 103
_refine_ls_number_reflns 1517
_refine_ls_number_restraints 1
_refine_ls_restrained_S_all 0.970
_refine_ls_R_factor_all 0.0320
_refine_ls_R_factor_gt 0.0274
_refine_ls_shift/su_max 0.000
_refine_ls_shift/su_mean 0.000
_refine_ls_structure_factor_coef Fsqd
_refine_ls_weighting_details
; 
 w=1/[\s^2^(Fo^2^)+(0.0319P)^2^] 
 where P=(Fo^2^+2Fc^2^)/3 
;
_refine_ls_weighting_scheme calc
_refine_ls_wR_factor_gt 0.0611
_refine_ls_wR_factor_ref 0.0626
_reflns_Friedel_coverage 0.930
_reflns_Friedel_fraction_full 0.949
_reflns_Friedel_fraction_max 0.943
_reflns_number_gt 1331
_reflns_number_total 1517
_reflns_threshold_expression 'I > 2\s(I)'
_cod_data_source_file 157SHP13Fc3Bi.cif
_cod_data_source_block 157shp13
_cod_depositor_comments
;
The following automatic conversions were performed:

data item '_exptl_absorpt_correction_type' value 'Analytical' was
changed to 'analytical' in accordance with the built-in table derived
from the CIF Core dictionary named 'cif_core.dic' version 2.4.5 last
updated on 2014-11-21.

Automatic conversion script
Id: cif_fix_values 8738 2021-04-28 16:35:53Z antanas 
;
_cod_original_cell_volume 3821.5
_cod_database_code 1565434
_shelx_space_group_comment
; 
The symmetry employed for this shelxl refinement is uniquely defined 
by the following loop, which should always be used as a source of 
symmetry information in preference to the above space-group names. 
They are only intended as comments. 
;
_shelxl_version_number 2013-2

loop_
_space_group_symop_operation_xyz
'x, y, z'
'-y, x-y, z'
'-x+y, -x, z'
'-x+y, y, z+1/2'
'x, x-y, z+1/2'
'-y, -x, z+1/2'
'x+2/3, y+1/3, z+1/3'
'-y+2/3, x-y+1/3, z+1/3'
'-x+y+2/3, -x+1/3, z+1/3'
'-x+y+2/3, y+1/3, z+5/6'
'x+2/3, x-y+1/3, z+5/6'
'-y+2/3, -x+1/3, z+5/6'
'x+1/3, y+2/3, z+2/3'
'-y+1/3, x-y+2/3, z+2/3'
'-x+y+1/3, -x+2/3, z+2/3'
'-x+y+1/3, y+2/3, z+7/6'
'x+1/3, x-y+2/3, z+7/6'
'-y+1/3, -x+2/3, z+7/6'

loop_
_atom_site_label
_atom_site_type_symbol
_atom_site_fract_x
_atom_site_fract_y
_atom_site_fract_z
_atom_site_U_iso_or_equiv
_atom_site_adp_type
_atom_site_occupancy
_atom_site_site_symmetry_order
_atom_site_calc_flag
_atom_site_refinement_flags_posn
_atom_site_refinement_flags_adp
_atom_site_refinement_flags_occupancy
_atom_site_disorder_assembly
_atom_site_disorder_group
Bi1 Bi 0.0000 1.0000 0.73386(9) 0.04231(18) Uani 1 3 d S T P . .
Fe1 Fe 0.17802(8) 0.98017(9) 0.65331(13) 0.0461(3) Uani 1 1 d . . . . .
C1 C 0.0592(6) 0.9472(6) 0.6324(8) 0.045(2) Uani 1 1 d . . . . .
C2 C 0.1028(7) 0.9784(7) 0.5326(7) 0.058(3) Uani 1 1 d . . . . .
H2 H 0.1077 1.0228 0.4942 0.069 Uiso 1 1 calc R U . . .
C3 C 0.1374(8) 0.9321(9) 0.5006(9) 0.067(3) Uani 1 1 d . . . . .
H3 H 0.1693 0.9411 0.4381 0.081 Uiso 1 1 calc R U . . .
C4 C 0.1159(7) 0.8700(7) 0.5783(12) 0.067(3) Uani 1 1 d . . . . .
H4 H 0.1304 0.8303 0.5763 0.080 Uiso 1 1 calc R U . . .
C5 C 0.0678(7) 0.8791(7) 0.6607(10) 0.051(2) Uani 1 1 d . . . . .
H5 H 0.0456 0.8464 0.7227 0.062 Uiso 1 1 calc R U . . .
C6 C 0.2689(11) 1.0957(9) 0.6741(14) 0.095(5) Uani 1 1 d . . . . .
H6 H 0.2747 1.1406 0.6362 0.114 Uiso 1 1 calc R U . . .
C7 C 0.2996(8) 1.0470(11) 0.6434(14) 0.091(5) Uani 1 1 d . . . . .
H7 H 0.3298 1.0541 0.5796 0.109 Uiso 1 1 calc R U . . .
C8 C 0.2800(8) 0.9884(11) 0.7178(13) 0.082(4) Uani 1 1 d . . . . .
H8 H 0.2939 0.9484 0.7132 0.099 Uiso 1 1 calc R U . . .
C9 C 0.2361(8) 0.9963(9) 0.8020(9) 0.082(4) Uani 1 1 d . . . . .
H9 H 0.2162 0.9640 0.8648 0.099 Uiso 1 1 calc R U . . .
C10 C 0.2269(9) 1.0639(12) 0.7743(13) 0.097(5) Uani 1 1 d . . . . .
H10 H 0.1987 1.0832 0.8147 0.116 Uiso 1 1 calc R U . . .

loop_
_atom_site_aniso_label
_atom_site_aniso_U_11
_atom_site_aniso_U_22
_atom_site_aniso_U_33
_atom_site_aniso_U_23
_atom_site_aniso_U_13
_atom_site_aniso_U_12
Bi1 0.0440(2) 0.0440(2) 0.0388(3) 0.000 0.000 0.02202(11)
Fe1 0.0383(8) 0.0492(9) 0.0482(6) -0.0012(7) -0.0009(6) 0.0199(7)
C1 0.042(5) 0.045(6) 0.048(5) -0.006(4) -0.008(4) 0.021(5)
C2 0.060(7) 0.076(8) 0.042(5) 0.003(5) -0.002(5) 0.037(7)
C3 0.073(8) 0.094(10) 0.047(5) -0.016(6) -0.002(6) 0.052(8)
C4 0.055(7) 0.061(8) 0.087(8) -0.025(6) -0.014(6) 0.032(7)
C5 0.040(6) 0.036(6) 0.071(6) -0.005(5) -0.004(5) 0.014(4)
C6 0.084(10) 0.049(8) 0.115(13) -0.014(8) -0.018(10) 0.005(8)
C7 0.048(7) 0.087(11) 0.106(12) -0.008(9) 0.014(8) 0.010(8)
C8 0.046(7) 0.088(11) 0.106(11) -0.005(9) -0.015(7) 0.028(8)
C9 0.056(8) 0.105(12) 0.052(7) 0.003(7) -0.016(6) 0.015(8)
C10 0.058(9) 0.130(15) 0.102(11) -0.079(11) -0.036(8) 0.048(10)

loop_
_atom_type_symbol
_atom_type_description
_atom_type_scat_dispersion_real
_atom_type_scat_dispersion_imag
_atom_type_scat_source
C C 0.0033 0.0016 'International Tables Vol C Tables 4.2.6.8 and 6.1.1.4'
H H 0.0000 0.0000 'International Tables Vol C Tables 4.2.6.8 and 6.1.1.4'
Fe Fe 0.3463 0.8444 'International Tables Vol C Tables 4.2.6.8 and 6.1.1.4'
Bi Bi -4.1077 10.2566 'International Tables Vol C Tables 4.2.6.8 and 6.1.1.4'

loop_
_geom_angle_atom_site_label_1
_geom_angle_atom_site_label_2
_geom_angle_atom_site_label_3
_geom_angle
_geom_angle_site_symmetry_1
_geom_angle_site_symmetry_3
C1 Bi1 C1 92.7(3) 2_675 3_465
C1 Bi1 C1 92.7(3) 2_675 .
C1 Bi1 C1 92.7(3) 3_465 .
C10 Fe1 C7 67.0(6) . .
C10 Fe1 C3 159.3(8) . .
C7 Fe1 C3 107.0(6) . .
C10 Fe1 C5 125.0(6) . .
C7 Fe1 C5 157.6(6) . .
C3 Fe1 C5 68.1(5) . .
C10 Fe1 C8 67.4(6) . .
C7 Fe1 C8 38.4(5) . .
C3 Fe1 C8 121.1(5) . .
C5 Fe1 C8 123.9(6) . .
C10 Fe1 C6 40.7(6) . .
C7 Fe1 C6 39.7(7) . .
C3 Fe1 C6 122.0(6) . .
C5 Fe1 C6 161.4(7) . .
C8 Fe1 C6 66.6(8) . .
C10 Fe1 C2 124.9(6) . .
C7 Fe1 C2 123.3(6) . .
C3 Fe1 C2 40.3(4) . .
C5 Fe1 C2 68.0(5) . .
C8 Fe1 C2 156.7(5) . .
C6 Fe1 C2 108.6(6) . .
C10 Fe1 C4 160.0(8) . .
C7 Fe1 C4 121.3(6) . .
C3 Fe1 C4 40.3(6) . .
C5 Fe1 C4 40.9(5) . .
C8 Fe1 C4 106.8(6) . .
C6 Fe1 C4 156.6(7) . .
C2 Fe1 C4 68.0(5) . .
C10 Fe1 C9 41.2(6) . .
C7 Fe1 C9 65.8(6) . .
C3 Fe1 C9 156.5(6) . .
C5 Fe1 C9 109.4(5) . .
C8 Fe1 C9 39.3(6) . .
C6 Fe1 C9 67.9(6) . .
C2 Fe1 C9 162.4(6) . .
C4 Fe1 C9 122.3(6) . .
C10 Fe1 C1 109.6(5) . .
C7 Fe1 C1 159.4(6) . .
C3 Fe1 C1 68.5(4) . .
C5 Fe1 C1 41.2(4) . .
C8 Fe1 C1 161.1(6) . .
C6 Fe1 C1 124.3(7) . .
C2 Fe1 C1 40.5(4) . .
C4 Fe1 C1 69.2(5) . .
C9 Fe1 C1 126.1(5) . .
C2 C1 C5 105.9(10) . .
C2 C1 Fe1 69.2(6) . .
C5 C1 Fe1 68.7(6) . .
C2 C1 Bi1 127.0(8) . .
C5 C1 Bi1 126.8(7) . .
Fe1 C1 Bi1 122.2(4) . .
C3 C2 C1 109.4(11) . .
C3 C2 Fe1 69.6(6) . .
C1 C2 Fe1 70.3(5) . .
C2 C3 C4 108.8(10) . .
C2 C3 Fe1 70.1(6) . .
C4 C3 Fe1 70.3(7) . .
C3 C4 C5 107.0(11) . .
C3 C4 Fe1 69.3(7) . .
C5 C4 Fe1 69.1(6) . .
C4 C5 C1 108.8(10) . .
C4 C5 Fe1 70.0(6) . .
C1 C5 Fe1 70.1(6) . .
C7 C6 C10 106.4(17) . .
C7 C6 Fe1 69.7(9) . .
C10 C6 Fe1 69.1(8) . .
C8 C7 C6 110.7(14) . .
C8 C7 Fe1 71.2(8) . .
C6 C7 Fe1 70.5(9) . .
C7 C8 C9 109.4(15) . .
C7 C8 Fe1 70.4(8) . .
C9 C8 Fe1 70.9(8) . .
C8 C9 C10 106.7(13) . .
C8 C9 Fe1 69.8(7) . .
C10 C9 Fe1 68.3(7) . .
C6 C10 C9 106.8(13) . .
C6 C10 Fe1 70.3(7) . .
C9 C10 Fe1 70.5(7) . .

loop_
_geom_bond_atom_site_label_1
_geom_bond_atom_site_label_2
_geom_bond_distance
_geom_bond_site_symmetry_2
Bi1 C1 2.223(10) 2_675
Bi1 C1 2.223(11) 3_465
Bi1 C1 2.223(10) .
Fe1 C10 2.017(12) .
Fe1 C7 2.022(14) .
Fe1 C3 2.029(11) .
Fe1 C5 2.030(11) .
Fe1 C8 2.032(13) .
Fe1 C6 2.032(14) .
Fe1 C2 2.034(10) .
Fe1 C4 2.042(11) .
Fe1 C9 2.047(11) .
Fe1 C1 2.049(10) .
C1 C2 1.413(14) .
C1 C5 1.435(15) .
C2 C3 1.400(15) .
C3 C4 1.404(18) .
C4 C5 1.422(17) .
C6 C7 1.38(2) .
C6 C10 1.41(2) .
C7 C8 1.335(19) .
C8 C9 1.373(19) .
C9 C10 1.43(2) .
